data_4107544
loop_
_publ_author_name
'Sandrine Perruchas'
'Kamal Boubekeur'
'Enric Canadell'
'Yohji Misaki'
'Pascale Auban-Senzier'
'Claude Pasquier'
'Patrick Batail'

_publ_section_title
;
 Modulating the Framework Negative Charge Density in the System
 [BDT-TTP.+]/[Re6S5Cl91-]/[Re6(S/Se)6Cl82-]/[Re6S7Cl73-]: Templating by
 Isosteric Cluster Anions of Identical Symmetry and Shape, Variations of
 Incommensurate Band Filling, and Electronic Structure in 2D Metals
;
_journal_name_full 'Journal of the American Chemical Society'
_journal_page_first 3335
_journal_page_last 3348
_journal_paper_doi 10.1021/ja074774s
_journal_volume 130
_journal_year 2008
_chemical_formula_moiety '(C10H4S8)7 (Re6S6Cl8)0.5 (Re6S7Cl7)0.5 (CH2Cl2)'
_chemical_formula_sum 'C71 H30 Cl8 Re6 S64'
_chemical_formula_weight 4335.59
_chemical_name_common (BDT-TTP)7(Re6S6Cl8)0.5(Re6S7Cl7)0.5(CH2Cl2)
_chemical_name_systematic
; 
heptakis (2,5-bis(1,3-dithiol-2-ylidene)-1,3,4,6-tetrathiapentalenium) 
hemi (hexa-\m~eq~3-sulfido-di-\m~eq~3-chloro-hexachloro-octahedro-
hexarhenate(III)) hemi (hepta-\m~eq~3-sulfido-mono-\m~eq~3-chloro-
hexachloro-octahedro-hexarhenate(III)) dichloromethane solvate 
;
_space_group_IT_number 2
_symmetry_cell_setting triclinic
_symmetry_space_group_name_Hall '-P 1'
_symmetry_space_group_name_H-M 'P -1'
_atom_sites_solution_hydrogens geom
_atom_sites_solution_primary direct
_atom_sites_solution_secondary difmap
_audit_creation_method SHELXL-97
_cell_angle_alpha 74.815(12)
_cell_angle_beta 80.498(12)
_cell_angle_gamma 81.427(13)
_cell_formula_units_Z 1
_cell_length_a 11.5401(12)
_cell_length_b 13.4522(14)
_cell_length_c 22.280(2)
_cell_measurement_reflns_used 8000
_cell_measurement_temperature 293(2)
_cell_measurement_theta_max 26.02
_cell_measurement_theta_min 1.65
_cell_volume 3271.8(6)
_computing_cell_refinement 'SELECT (Stoe IPDS)'
_computing_data_collection 'EXPOSE (Stoe IPDS)'
_computing_data_reduction 'INTEGRATE (Stoe IPDS)'
_computing_molecular_graphics 'DIAMOND (Brandenburg, 1999)'
_computing_publication_material 'SHELXL-97 (Sheldrick, 1997)'
_computing_structure_refinement 'SHELXL-97 (Sheldrick, 1997)'
_computing_structure_solution 'SHELXS-97 (Sheldrick, 1990)'
_diffrn_ambient_temperature 293(2)
_diffrn_detector_area_resol_mean 6.66
_diffrn_measured_fraction_theta_full 0.998
_diffrn_measured_fraction_theta_max 0.998
_diffrn_measurement_device_type 'Stoe IPDS'
_diffrn_measurement_method 'Oscillation, \D\f=1.0%'
_diffrn_radiation_detector 'area detector'
_diffrn_radiation_monochromator graphite
_diffrn_radiation_source 'fine-focus sealed tube'
_diffrn_radiation_type MoK\a
_diffrn_radiation_wavelength 0.71073
_diffrn_reflns_av_R_equivalents 0.0569
_diffrn_reflns_av_sigmaI/netI 0.0976
_diffrn_reflns_limit_h_max 14
_diffrn_reflns_limit_h_min -14
_diffrn_reflns_limit_k_max 16
_diffrn_reflns_limit_k_min -16
_diffrn_reflns_limit_l_max 27
_diffrn_reflns_limit_l_min 0
_diffrn_reflns_number 12691
_diffrn_reflns_theta_full 25.89
_diffrn_reflns_theta_max 25.89
_diffrn_reflns_theta_min 1.91
_diffrn_standards_decay_% 0
_exptl_absorpt_coefficient_mu 6.752
_exptl_absorpt_correction_T_max 0.8737
_exptl_absorpt_correction_T_min 0.1832
_exptl_absorpt_correction_type numerical
_exptl_absorpt_process_details 'FACEIT (Stoe IPDS)'
_exptl_crystal_colour red-black
_exptl_crystal_density_diffrn 2.200
_exptl_crystal_description plate
_exptl_crystal_F_000 2066
_exptl_crystal_size_max 0.45
_exptl_crystal_size_mid 0.15
_exptl_crystal_size_min 0.01
_refine_diff_density_max 2.763
_refine_diff_density_min -1.370
_refine_diff_density_rms 0.219
_refine_ls_extinction_method none
_refine_ls_goodness_of_fit_ref 0.944
_refine_ls_hydrogen_treatment mixed
_refine_ls_matrix_type full
_refine_ls_number_parameters 686
_refine_ls_number_reflns 12691
_refine_ls_number_restraints 8
_refine_ls_restrained_S_all 0.946
_refine_ls_R_factor_all 0.0753
_refine_ls_R_factor_gt 0.0395
_refine_ls_shift/su_max 0.001
_refine_ls_shift/su_mean 0.001
_refine_ls_structure_factor_coef Fsqd
_refine_ls_weighting_details 'calc w=1/[\s^2^(Fo^2^)+(0.0421P)^2^+0.0000P] where P=(Fo^2^+2Fc^2^)/3'
_refine_ls_weighting_scheme calc
_refine_ls_wR_factor_gt 0.1004
_refine_ls_wR_factor_ref 0.1063
_reflns_number_gt 7010
_reflns_number_total 12691
_reflns_threshold_expression >2sigma(I)
_cod_data_source_file ja074774s-file004.cif
_cod_data_source_block spe97a
_cod_original_cell_volume 3271.7(6)
_cod_database_code 4107544

loop_
_symmetry_equiv_pos_as_xyz
'x, y, z'
'-x, -y, -z'

loop_
_atom_site_label
_atom_site_type_symbol
_atom_site_fract_x
_atom_site_fract_y
_atom_site_fract_z
_atom_site_U_iso_or_equiv
_atom_site_adp_type
_atom_site_occupancy
_atom_site_symmetry_multiplicity
_atom_site_calc_flag
_atom_site_refinement_flags
Re1 Re 0.08271(4) 0.10399(4) -0.05143(2) 0.02802(13) Uani 1 1 d .
Re2 Re 0.08235(4) -0.09169(4) -0.04420(2) 0.02738(12) Uani 1 1 d .
Re3 Re -0.11241(4) 0.03206(4) -0.05332(2) 0.02761(13) Uani 1 1 d .
S1 S 0.2568(3) -0.0179(3) -0.03880(14) 0.0383(8) Uani 1 1 d .
S2 S 0.0497(3) 0.0396(2) -0.13717(12) 0.0352(7) Uani 1 1 d .
S3 S -0.1048(3) 0.2126(2) -0.05674(14) 0.0385(8) Uani 1 1 d .
S4 S 0.1049(3) 0.1526(2) 0.04300(13) 0.0367(8) Uani 1 1 d .
Cl1 Cl 0.1897(3) 0.2415(3) -0.11750(15) 0.0589(10) Uani 1 1 d .
Cl2 Cl 0.1900(3) -0.2131(3) -0.10081(15) 0.0518(9) Uani 1 1 d .
Cl3 Cl -0.2611(3) 0.0765(3) -0.12171(15) 0.0521(9) Uani 1 1 d .
S1A S -0.5868(3) -0.3504(2) -0.20680(13) 0.0389(8) Uani 1 1 d .
S2A S -0.6816(3) -0.5220(2) -0.23525(14) 0.0386(8) Uani 1 1 d .
S3A S -0.4794(3) -0.2711(2) -0.35173(12) 0.0300(7) Uani 1 1 d .
S4A S -0.5773(2) -0.4426(2) -0.38265(12) 0.0298(7) Uani 1 1 d .
S5A S -0.3738(2) -0.1983(2) -0.48891(12) 0.0257(6) Uani 1 1 d .
S6A S -0.4746(2) -0.3674(2) -0.52035(12) 0.0259(6) Uani 1 1 d .
S7A S -0.2624(3) -0.1221(2) -0.63237(13) 0.0315(7) Uani 1 1 d .
S8A S -0.3585(3) -0.2875(2) -0.66583(13) 0.0328(7) Uani 1 1 d .
C1A C -0.6603(13) -0.4347(10) -0.1452(6) 0.056(4) Uani 1 1 d .
H1A H -0.6700 -0.4274 -0.1043 0.067 Uiso 1 1 calc R
C2A C -0.7028(14) -0.5114(11) -0.1602(6) 0.067(5) Uani 1 1 d .
H2A H -0.7440 -0.5590 -0.1291 0.080 Uiso 1 1 calc R
C3A C -0.6028(9) -0.4134(8) -0.2636(5) 0.028(2) Uani 1 1 d .
C4A C -0.5591(9) -0.3808(8) -0.3250(5) 0.026(2) Uani 1 1 d .
C5A C -0.4530(9) -0.2834(8) -0.4285(5) 0.022(2) Uani 1 1 d .
C6A C -0.4978(9) -0.3578(8) -0.4430(5) 0.022(2) Uani 1 1 d .
C7A C -0.3919(9) -0.2602(8) -0.5463(5) 0.024(2) Uani 1 1 d .
C8A C -0.3437(9) -0.2280(8) -0.6075(5) 0.022(2) Uani 1 1 d .
C9A C -0.2328(10) -0.1321(10) -0.7094(5) 0.039(3) Uani 1 1 d .
H9A H -0.1866 -0.0867 -0.7392 0.046 Uiso 1 1 calc R
C10A C -0.2757(11) -0.2033(10) -0.7248(6) 0.041(3) Uani 1 1 d .
H10A H -0.2631 -0.2098 -0.7659 0.049 Uiso 1 1 calc R
S1B S 0.0465(3) 0.4082(2) -0.29169(13) 0.0343(7) Uani 1 1 d .
S2B S -0.0567(3) 0.2444(2) -0.32338(13) 0.0336(7) Uani 1 1 d .
S3B S 0.1597(2) 0.4863(2) -0.43721(12) 0.0273(6) Uani 1 1 d .
S4B S 0.0565(2) 0.3176(2) -0.46793(12) 0.0267(6) Uani 1 1 d .
S5B S 0.2604(2) 0.5611(2) -0.57476(12) 0.0279(6) Uani 1 1 d .
S6B S 0.1576(2) 0.3920(2) -0.60589(12) 0.0282(7) Uani 1 1 d .
S7B S 0.3670(3) 0.6379(2) -0.72074(14) 0.0393(8) Uani 1 1 d .
S8B S 0.2686(3) 0.4699(2) -0.75077(14) 0.0404(8) Uani 1 1 d .
C1B C -0.0307(11) 0.3230(10) -0.2312(6) 0.046(3) Uani 1 1 d .
H1B H -0.0372 0.3279 -0.1899 0.055 Uiso 1 1 calc R
C2B C -0.0800(11) 0.2511(10) -0.2455(5) 0.044(3) Uani 1 1 d .
H2B H -0.1253 0.2058 -0.2150 0.052 Uiso 1 1 calc R
C3B C 0.0268(9) 0.3490(8) -0.3504(5) 0.023(2) Uani 1 1 d .
C4B C 0.0756(9) 0.3794(8) -0.4109(5) 0.022(2) Uani 1 1 d .
C5B C 0.1801(9) 0.4785(8) -0.5145(5) 0.024(2) Uani 1 1 d .
C6B C 0.1347(9) 0.4012(8) -0.5287(5) 0.024(2) Uani 1 1 d .
C7B C 0.2407(9) 0.4989(8) -0.6328(5) 0.024(2) Uani 1 1 d .
C8B C 0.2848(9) 0.5313(8) -0.6931(5) 0.027(3) Uani 1 1 d .
C9B C 0.3838(13) 0.6359(11) -0.7981(6) 0.057(4) Uani 1 1 d .
H9B H 0.4230 0.6850 -0.8291 0.068 Uiso 1 1 calc R
C10B C 0.3379(14) 0.5605(12) -0.8118(6) 0.064(4) Uani 1 1 d .
H10B H 0.3428 0.5563 -0.8532 0.077 Uiso 1 1 calc R
S1C S 0.5368(3) 0.0709(2) -0.73813(14) 0.0354(7) Uani 1 1 d .
S2C S 0.4359(3) -0.0967(2) -0.76692(13) 0.0364(7) Uani 1 1 d .
S3C S 0.4204(2) -0.0007(2) -0.59218(12) 0.0287(7) Uani 1 1 d .
S4C S 0.3196(2) -0.1699(2) -0.62366(12) 0.0294(7) Uani 1 1 d .
S5C S 0.3145(2) -0.0744(2) -0.45498(12) 0.0270(6) Uani 1 1 d .
S6C S 0.2145(2) -0.2440(2) -0.48654(12) 0.0258(6) Uani 1 1 d .
S7C S 0.2004(3) -0.1541(2) -0.30946(13) 0.0350(7) Uani 1 1 d .
S8C S 0.1055(3) -0.3211(2) -0.34193(13) 0.0338(7) Uani 1 1 d .
C1C C 0.5710(12) 0.0506(11) -0.8123(6) 0.053(4) Uani 1 1 d .
H1C H 0.6215 0.0916 -0.8423 0.063 Uiso 1 1 calc R
C2C C 0.5263(13) -0.0223(11) -0.8266(6) 0.056(4) Uani 1 1 d .
H2C H 0.5419 -0.0338 -0.8667 0.067 Uiso 1 1 calc R
C3C C 0.4517(9) -0.0333(8) -0.7097(5) 0.025(2) Uani 1 1 d .
C4C C 0.4042(9) -0.0638(8) -0.6498(5) 0.026(3) Uani 1 1 d .
C5C C 0.3394(9) -0.0840(8) -0.5317(4) 0.023(2) Uani 1 1 d .
C6C C 0.2956(9) -0.1613(8) -0.5462(5) 0.021(2) Uani 1 1 d .
C7C C 0.2330(9) -0.1821(8) -0.4284(5) 0.023(2) Uani 1 1 d .
C8C C 0.1860(9) -0.2140(8) -0.3676(5) 0.024(2) Uani 1 1 d .
C9C C 0.1210(11) -0.2374(10) -0.2501(5) 0.042(3) Uani 1 1 d .
H9C H 0.1084 -0.2291 -0.2093 0.051 Uiso 1 1 calc R
C10C C 0.0793(12) -0.3118(10) -0.2638(5) 0.046(3) Uani 1 1 d .
H10C H 0.0368 -0.3589 -0.2331 0.055 Uiso 1 1 calc R
S1D S -0.2145(3) -0.1960(2) -0.30296(14) 0.0359(7) Uani 1 1 d .
S2D S -0.1187(3) -0.0294(2) -0.26979(13) 0.0375(7) Uani 1 1 d .
S3D S -0.1013(2) -0.1224(2) -0.44644(12) 0.0275(6) Uani 1 1 d .
S4D S 0.0001(2) 0.0475(2) -0.41553(12) 0.0283(7) Uani 1 1 d .
C1D C -0.2372(12) -0.1895(11) -0.2271(6) 0.052(4) Uani 1 1 d .
H1D H -0.2782 -0.2383 -0.1968 0.063 Uiso 1 1 calc R
C2D C -0.1964(13) -0.1145(11) -0.2111(6) 0.054(4) Uani 1 1 d .
H2D H -0.2092 -0.1082 -0.1699 0.065 Uiso 1 1 calc R
C3D C -0.1321(9) -0.0905(8) -0.3290(5) 0.027(2) Uani 1 1 d .
C4D C -0.0829(9) -0.0601(8) -0.3886(5) 0.023(2) Uani 1 1 d .
C5D C 0.0224(8) 0.0374(8) -0.4924(5) 0.023(2) Uani 1 1 d .
Cl1S Cl 0.4227(14) 0.6127(13) 0.0193(7) 0.069(4) Uiso 0.25 1 d PD
Cl2S Cl 0.5742(15) 0.6872(14) -0.0839(8) 0.079(5) Uiso 0.25 1 d PD
C1S C 0.524(6) 0.731(7) -0.0023(15) 0.30(3) Uiso 0.25 1 d PD
H1S1 H 0.5865 0.7215 0.0236 0.361 Uiso 0.25 1 calc PR
H1S2 H 0.4800 0.7993 -0.0066 0.361 Uiso 0.25 1 calc PR
Cl3S Cl 0.0840(18) 0.4856(17) 0.1229(9) 0.095(6) Uiso 0.25 1 d PD
Cl4S Cl 0.152(3) 0.437(3) 0.0116(13) 0.156(10) Uiso 0.25 1 d PD
C2S C 0.022(5) 0.416(9) 0.075(3) 0.07(3) Uiso 0.13 1 d PD
H2S1 H 0.0155 0.3438 0.0954 0.081 Uiso 0.13 1 calc PR
H2S2 H -0.0523 0.4506 0.0612 0.081 Uiso 0.13 1 calc PR
C3S C 0.023(6) 0.517(9) 0.046(3) 0.11(4) Uiso 0.13 1 d PD
H3S1 H 0.0181 0.5903 0.0253 0.133 Uiso 0.13 1 calc PR
H3S2 H -0.0526 0.4909 0.0496 0.133 Uiso 0.13 1 calc PR

loop_
_atom_site_aniso_label
_atom_site_aniso_U_11
_atom_site_aniso_U_22
_atom_site_aniso_U_33
_atom_site_aniso_U_23
_atom_site_aniso_U_13
_atom_site_aniso_U_12
Re1 0.0390(3) 0.0293(3) 0.0160(2) -0.00519(19) 0.00238(19) -0.0117(2)
Re2 0.0366(3) 0.0295(3) 0.0168(2) -0.0095(2) 0.00172(19) -0.0049(2)
Re3 0.0346(3) 0.0330(3) 0.0164(2) -0.0074(2) -0.00253(19) -0.0059(2)
S1 0.0335(17) 0.051(2) 0.0313(16) -0.0147(15) 0.0028(13) -0.0075(16)
S2 0.0505(18) 0.0389(18) 0.0151(14) -0.0057(13) 0.0019(13) -0.0105(16)
S3 0.055(2) 0.0313(18) 0.0270(15) -0.0034(13) -0.0072(14) -0.0025(16)
S4 0.0503(19) 0.0375(18) 0.0276(15) -0.0128(14) -0.0027(14) -0.0154(16)
Cl1 0.089(3) 0.053(2) 0.0353(17) -0.0049(16) 0.0108(17) -0.041(2)
Cl2 0.066(2) 0.050(2) 0.0430(18) -0.0303(17) 0.0012(16) 0.0045(18)
Cl3 0.055(2) 0.069(2) 0.0368(17) -0.0106(17) -0.0194(15) -0.0081(19)
S1A 0.058(2) 0.0350(18) 0.0250(15) -0.0105(13) 0.0023(14) -0.0112(17)
S2A 0.0485(19) 0.0328(17) 0.0341(16) -0.0102(14) 0.0082(14) -0.0147(16)
S3A 0.0420(17) 0.0300(16) 0.0214(14) -0.0095(12) 0.0007(12) -0.0141(14)
S4A 0.0378(16) 0.0300(16) 0.0248(14) -0.0098(12) 0.0020(12) -0.0147(14)
S5A 0.0317(15) 0.0255(15) 0.0217(13) -0.0078(11) 0.0007(11) -0.0097(13)
S6A 0.0316(15) 0.0273(15) 0.0215(13) -0.0098(12) 0.0003(11) -0.0090(13)
S7A 0.0349(16) 0.0318(17) 0.0281(15) -0.0081(13) 0.0030(12) -0.0108(14)
S8A 0.0409(17) 0.0346(17) 0.0267(15) -0.0142(13) -0.0053(13) -0.0033(15)
C1A 0.086(11) 0.046(8) 0.029(7) -0.006(6) 0.016(7) -0.019(8)
C2A 0.100(13) 0.060(10) 0.033(8) -0.007(7) 0.034(8) -0.039(10)
C3A 0.028(6) 0.026(6) 0.024(6) -0.003(5) 0.002(5) 0.006(5)
C4A 0.027(6) 0.027(6) 0.026(6) -0.009(5) -0.006(5) -0.004(5)
C5A 0.024(5) 0.021(6) 0.021(5) -0.007(5) -0.004(4) -0.003(5)
C6A 0.025(5) 0.021(6) 0.020(5) -0.004(5) -0.007(4) 0.002(5)
C7A 0.030(6) 0.018(6) 0.024(6) -0.006(5) -0.005(5) 0.000(5)
C8A 0.024(5) 0.017(6) 0.025(6) -0.007(5) -0.005(4) 0.002(5)
C9A 0.036(7) 0.046(8) 0.025(6) -0.004(6) 0.014(5) -0.003(6)
C10A 0.048(8) 0.046(8) 0.028(6) -0.014(6) 0.007(6) -0.006(7)
S1B 0.0441(17) 0.0373(18) 0.0244(15) -0.0128(13) -0.0033(13) -0.0053(15)
S2B 0.0365(16) 0.0288(17) 0.0330(16) -0.0034(13) 0.0009(13) -0.0095(15)
S3B 0.0348(15) 0.0268(16) 0.0236(14) -0.0100(12) 0.0001(12) -0.0111(14)
S4B 0.0340(15) 0.0262(15) 0.0223(13) -0.0078(12) 0.0007(12) -0.0128(13)
S5B 0.0348(15) 0.0255(15) 0.0242(14) -0.0065(12) 0.0009(12) -0.0108(14)
S6B 0.0357(16) 0.0278(16) 0.0232(14) -0.0088(12) -0.0006(12) -0.0094(14)
S7B 0.0443(18) 0.0346(18) 0.0348(17) -0.0048(14) 0.0079(14) -0.0125(16)
S8B 0.056(2) 0.0393(19) 0.0275(16) -0.0143(14) 0.0002(14) -0.0053(17)
C1B 0.051(8) 0.046(8) 0.036(7) -0.009(6) -0.002(6) 0.003(7)
C2B 0.046(8) 0.047(8) 0.025(6) 0.006(6) 0.005(6) -0.001(7)
C3B 0.026(6) 0.019(6) 0.027(6) -0.009(5) 0.001(5) -0.006(5)
C4B 0.026(6) 0.019(6) 0.024(6) -0.006(5) -0.004(5) -0.006(5)
C5B 0.022(5) 0.026(6) 0.025(6) -0.008(5) -0.003(4) 0.000(5)
C6B 0.027(6) 0.020(6) 0.024(6) -0.002(5) -0.005(5) -0.001(5)
C7B 0.024(6) 0.019(6) 0.028(6) -0.004(5) -0.004(5) 0.004(5)
C8B 0.030(6) 0.029(6) 0.021(6) -0.010(5) 0.005(5) -0.001(5)
C9B 0.081(11) 0.052(9) 0.028(7) -0.006(7) 0.016(7) -0.014(9)
C10B 0.091(12) 0.067(11) 0.022(7) -0.002(7) 0.010(7) -0.007(10)
S1C 0.0387(17) 0.0336(17) 0.0331(16) -0.0061(14) 0.0034(13) -0.0136(15)
S2C 0.0493(18) 0.0420(19) 0.0224(15) -0.0109(13) -0.0031(13) -0.0152(16)
S3C 0.0378(16) 0.0274(16) 0.0243(14) -0.0098(12) 0.0016(12) -0.0142(14)
S4C 0.0385(16) 0.0315(16) 0.0227(14) -0.0116(12) 0.0015(12) -0.0151(14)
S5C 0.0340(15) 0.0276(15) 0.0225(14) -0.0108(12) 0.0010(12) -0.0101(13)
S6C 0.0310(15) 0.0268(15) 0.0219(13) -0.0081(12) -0.0005(11) -0.0099(13)
S7C 0.0441(17) 0.0382(18) 0.0280(15) -0.0154(14) -0.0057(13) -0.0068(15)
S8C 0.0414(17) 0.0327(17) 0.0276(15) -0.0073(13) 0.0037(13) -0.0138(15)
C1C 0.062(9) 0.058(9) 0.031(7) 0.001(7) 0.013(6) -0.026(8)
C2C 0.078(10) 0.069(10) 0.024(7) -0.016(7) 0.012(7) -0.029(9)
C3C 0.030(6) 0.018(6) 0.027(6) -0.006(5) -0.005(5) -0.002(5)
C4C 0.026(6) 0.033(7) 0.021(6) -0.008(5) -0.002(5) -0.008(5)
C5C 0.027(6) 0.027(6) 0.016(5) -0.008(5) 0.001(4) -0.004(5)
C6C 0.023(5) 0.019(6) 0.020(5) -0.002(4) 0.001(4) -0.002(5)
C7C 0.022(5) 0.029(6) 0.018(5) -0.008(5) -0.001(4) -0.006(5)
C8C 0.021(5) 0.022(6) 0.028(6) -0.006(5) -0.003(5) -0.001(5)
C9C 0.047(8) 0.055(9) 0.021(6) -0.009(6) -0.001(6) 0.004(7)
C10C 0.058(8) 0.048(8) 0.023(6) 0.000(6) 0.009(6) -0.007(7)
S1D 0.0419(17) 0.0341(17) 0.0321(16) -0.0098(14) 0.0052(14) -0.0133(15)
S2D 0.0524(19) 0.0371(18) 0.0271(15) -0.0145(14) -0.0039(14) -0.0075(16)
S3D 0.0335(15) 0.0265(15) 0.0252(14) -0.0097(12) 0.0010(12) -0.0110(13)
S4D 0.0359(16) 0.0288(16) 0.0235(14) -0.0106(12) 0.0008(12) -0.0117(14)
C1D 0.068(9) 0.053(9) 0.031(7) -0.013(7) 0.021(7) -0.017(8)
C2D 0.070(10) 0.056(9) 0.029(7) -0.008(7) 0.011(7) -0.007(8)
C3D 0.029(6) 0.027(6) 0.026(6) -0.011(5) -0.004(5) 0.001(5)
C4D 0.027(6) 0.023(6) 0.022(5) -0.009(5) -0.002(5) -0.004(5)
C5D 0.024(6) 0.023(6) 0.022(5) -0.008(5) 0.001(5) -0.003(5)

loop_
_atom_type_symbol
_atom_type_description
_atom_type_scat_dispersion_real
_atom_type_scat_dispersion_imag
_atom_type_scat_source
C C 0.0033 0.0016 'International Tables Vol C Tables 4.2.6.8 and 6.1.1.4'
H H 0.0000 0.0000 'International Tables Vol C Tables 4.2.6.8 and 6.1.1.4'
S S 0.1246 0.1234 'International Tables Vol C Tables 4.2.6.8 and 6.1.1.4'
Cl Cl 0.1484 0.1585 'International Tables Vol C Tables 4.2.6.8 and 6.1.1.4'
Re Re -1.0185 7.2310 'International Tables Vol C Tables 4.2.6.8 and 6.1.1.4'

loop_
_geom_angle_atom_site_label_1
_geom_angle_atom_site_label_2
_geom_angle_atom_site_label_3
_geom_angle
_geom_angle_site_symmetry_1
_geom_angle_site_symmetry_3
S2 Re1 S1 89.43(11) . .
S2 Re1 Cl1 94.11(10) . .
S1 Re1 Cl1 93.74(13) . .
S2 Re1 S4 173.46(9) . .
S1 Re1 S4 89.80(11) . .
Cl1 Re1 S4 92.43(10) . .
S2 Re1 S3 90.33(11) . .
S1 Re1 S3 173.88(10) . .
Cl1 Re1 S3 92.38(13) . .
S4 Re1 S3 89.74(11) . .
S2 Re1 Re3 57.60(7) . .
S1 Re1 Re3 117.36(7) . .
Cl1 Re1 Re3 135.22(10) . .
S4 Re1 Re3 117.31(7) . .
S3 Re1 Re3 57.70(7) . .
S2 Re1 Re2 56.94(8) . .
S1 Re1 Re2 57.41(7) . .
Cl1 Re1 Re2 135.82(9) . .
S4 Re1 Re2 117.50(8) . .
S3 Re1 Re2 117.67(7) . .
Re3 Re1 Re2 60.00(2) . .
S2 Re1 Re3 116.84(8) . 2
S1 Re1 Re3 57.35(7) . 2
Cl1 Re1 Re3 134.97(10) . 2
S4 Re1 Re3 57.60(8) . 2
S3 Re1 Re3 117.58(8) . 2
Re3 Re1 Re3 89.80(2) . 2
Re2 Re1 Re3 59.928(19) . 2
S2 Re1 Re2 117.51(7) . 2
S1 Re1 Re2 117.14(8) . 2
Cl1 Re1 Re2 134.23(9) . 2
S4 Re1 Re2 57.37(7) . 2
S3 Re1 Re2 57.78(7) . 2
Re3 Re1 Re2 59.963(18) . 2
Re2 Re1 Re2 89.95(2) . 2
Re3 Re1 Re2 59.82(2) 2 2
S2 Re2 Cl2 93.66(11) . .
S2 Re2 S1 89.59(11) . .
Cl2 Re2 S1 93.49(11) . .
S2 Re2 S4 90.18(11) . 2
Cl2 Re2 S4 92.87(11) . 2
S1 Re2 S4 173.64(11) . 2
S2 Re2 S3 173.99(11) . 2
Cl2 Re2 S3 92.34(12) . 2
S1 Re2 S3 89.86(11) . 2
S4 Re2 S3 89.70(11) 2 2
S2 Re2 Re3 57.69(8) . .
Cl2 Re2 Re3 135.47(9) . .
S1 Re2 Re3 117.11(9) . .
S4 Re2 Re3 57.75(8) 2 .
S3 Re2 Re3 117.52(9) 2 .
S2 Re2 Re3 117.42(7) . 2
Cl2 Re2 Re3 134.68(9) . 2
S1 Re2 Re3 57.36(7) . 2
S4 Re2 Re3 117.39(7) 2 2
S3 Re2 Re3 57.56(7) 2 2
Re3 Re2 Re3 89.84(2) . 2
S2 Re2 Re1 57.35(7) . .
Cl2 Re2 Re1 135.46(8) . .
S1 Re2 Re1 57.25(9) . .
S4 Re2 Re1 117.63(9) 2 .
S3 Re2 Re1 117.63(7) 2 .
Re3 Re2 Re1 59.91(2) . .
Re3 Re2 Re1 60.10(2) 2 .
S2 Re2 Re1 117.70(8) . 2
Cl2 Re2 Re1 134.49(8) . 2
S1 Re2 Re1 117.15(7) . 2
S4 Re2 Re1 57.60(7) 2 2
S3 Re2 Re1 57.50(8) 2 2
Re3 Re2 Re1 60.05(2) . 2
Re3 Re2 Re1 59.821(18) 2 2
Re1 Re2 Re1 90.05(2) . 2
Cl3 Re3 S2 94.35(11) . .
Cl3 Re3 S1 92.46(11) . 2
S2 Re3 S1 173.18(11) . 2
Cl3 Re3 S4 93.99(11) . 2
S2 Re3 S4 89.47(10) . 2
S1 Re3 S4 89.68(11) 2 2
Cl3 Re3 S3 91.75(12) . .
S2 Re3 S3 90.08(11) . .
S1 Re3 S3 90.09(11) 2 .
S4 Re3 S3 174.26(11) 2 .
Cl3 Re3 Re1 134.73(8) . .
S2 Re3 Re1 57.18(7) . .
S1 Re3 Re1 117.57(7) 2 .
S4 Re3 Re1 117.53(8) 2 .
S3 Re3 Re1 57.74(8) . .
Cl3 Re3 Re2 136.11(9) . .
S2 Re3 Re2 56.86(8) . .
S1 Re3 Re2 117.31(9) 2 .
S4 Re3 Re2 57.46(8) 2 .
S3 Re3 Re2 117.81(9) . .
Re1 Re3 Re2 60.097(19) . .
Cl3 Re3 Re2 133.73(9) . 2
S2 Re3 Re2 117.33(7) . 2
S1 Re3 Re2 57.39(7) 2 2
S4 Re3 Re2 117.49(7) 2 2
S3 Re3 Re2 57.89(7) . 2
Re1 Re3 Re2 60.216(19) . 2
Re2 Re3 Re2 90.16(2) . 2
Cl3 Re3 Re1 135.04(8) . 2
S2 Re3 Re1 116.95(9) . 2
S1 Re3 Re1 57.21(9) 2 2
S4 Re3 Re1 57.54(7) 2 2
S3 Re3 Re1 117.84(8) . 2
Re1 Re3 Re1 90.20(2) . 2
Re2 Re3 Re1 60.13(2) . 2
Re2 Re3 Re1 59.975(18) 2 2
Re1 S1 Re2 65.34(8) . .
Re1 S1 Re3 65.44(8) . 2
Re2 S1 Re3 65.25(7) . 2
Re2 S2 Re1 65.71(7) . .
Re2 S2 Re3 65.46(7) . .
Re1 S2 Re3 65.22(7) . .
Re1 S3 Re3 64.56(9) . .
Re1 S3 Re2 64.72(9) . 2
Re3 S3 Re2 64.55(8) . 2
Re2 S4 Re1 65.03(7) 2 .
Re2 S4 Re3 64.79(7) 2 2
Re1 S4 Re3 64.86(7) . 2
C1A S1A C3A 95.2(6) . .
C2A S2A C3A 94.1(6) . .
C5A S3A C4A 93.3(4) . .
C6A S4A C4A 93.7(5) . .
C5A S5A C7A 93.6(4) . .
C6A S6A C7A 93.3(4) . .
C9A S7A C8A 94.1(5) . .
C8A S8A C10A 94.1(5) . .
C2A C1A S1A 115.8(10) . .
C2A C1A H1A 122.1 . .
S1A C1A H1A 122.1 . .
C1A C2A S2A 120.3(9) . .
C1A C2A H2A 119.8 . .
S2A C2A H2A 119.9 . .
C4A C3A S1A 122.9(8) . .
C4A C3A S2A 122.4(8) . .
S1A C3A S2A 114.6(6) . .
C3A C4A S4A 123.1(8) . .
C3A C4A S3A 121.1(7) . .
S4A C4A S3A 115.8(6) . .
C6A C5A S3A 119.2(7) . .
C6A C5A S5A 118.0(7) . .
S3A C5A S5A 122.8(5) . .
C5A C6A S6A 119.0(8) . .
C5A C6A S4A 118.0(8) . .
S6A C6A S4A 123.1(5) . .
C8A C7A S5A 121.9(7) . .
C8A C7A S6A 121.9(7) . .
S5A C7A S6A 116.2(6) . .
C7A C8A S8A 123.5(7) . .
C7A C8A S7A 121.4(7) . .
S8A C8A S7A 115.1(6) . .
C10A C9A S7A 118.8(9) . .
C10A C9A H9A 120.6 . .
S7A C9A H9A 120.6 . .
C9A C10A S8A 117.8(9) . .
C9A C10A H10A 121.1 . .
S8A C10A H10A 121.1 . .
C1B S1B C3B 94.6(5) . .
C2B S2B C3B 95.6(5) . .
C5B S3B C4B 93.6(4) . .
C6B S4B C4B 94.1(5) . .
C5B S5B C7B 94.0(5) . .
C6B S6B C7B 94.1(5) . .
C9B S7B C8B 96.0(6) . .
C10B S8B C8B 94.1(6) . .
C2B C1B S1B 118.3(10) . .
C2B C1B H1B 120.9 . .
S1B C1B H1B 120.9 . .
C1B C2B S2B 117.3(9) . .
C1B C2B H2B 121.3 . .
S2B C2B H2B 121.4 . .
C4B C3B S2B 122.8(7) . .
C4B C3B S1B 123.0(7) . .
S2B C3B S1B 114.2(6) . .
C3B C4B S4B 122.0(7) . .
C3B C4B S3B 121.9(7) . .
S4B C4B S3B 116.1(5) . .
C6B C5B S3B 118.4(8) . .
C6B C5B S5B 118.0(8) . .
S3B C5B S5B 123.6(5) . .
C5B C6B S6B 118.3(7) . .
C5B C6B S4B 117.7(8) . .
S6B C6B S4B 123.9(5) . .
C8B C7B S6B 122.1(8) . .
C8B C7B S5B 122.3(7) . .
S6B C7B S5B 115.6(6) . .
C7B C8B S8B 123.1(8) . .
C7B C8B S7B 122.7(8) . .
S8B C8B S7B 114.2(6) . .
C10B C9B S7B 116.7(10) . .
C10B C9B H9B 121.6 . .
S7B C9B H9B 121.6 . .
C9B C10B S8B 118.8(10) . .
C9B C10B H10B 120.6 . .
S8B C10B H10B 120.6 . .
C1C S1C C3C 94.2(5) . .
C2C S2C C3C 95.1(5) . .
C5C S3C C4C 94.1(4) . .
C6C S4C C4C 94.1(4) . .
C5C S5C C7C 94.1(4) . .
C6C S6C C7C 93.9(4) . .
C9C S7C C8C 95.0(5) . .
C8C S8C C10C 94.0(5) . .
C2C C1C S1C 120.0(9) . .
C2C C1C H1C 120.0 . .
S1C C1C H1C 120.0 . .
C1C C2C S2C 116.6(9) . .
C1C C2C H2C 121.7 . .
S2C C2C H2C 121.7 . .
C4C C3C S1C 123.7(7) . .
C4C C3C S2C 122.4(7) . .
S1C C3C S2C 113.9(6) . .
C3C C4C S3C 122.6(7) . .
C3C C4C S4C 121.7(7) . .
S3C C4C S4C 115.7(6) . .
C6C C5C S5C 118.6(7) . .
C6C C5C S3C 117.7(7) . .
S5C C5C S3C 123.8(5) . .
C5C C6C S6C 117.9(7) . .
C5C C6C S4C 118.3(7) . .
S6C C6C S4C 123.7(5) . .
C8C C7C S6C 122.3(7) . .
C8C C7C S5C 122.1(7) . .
S6C C7C S5C 115.6(5) . .
C7C C8C S7C 123.6(7) . .
C7C C8C S8C 121.6(7) . .
S7C C8C S8C 114.8(6) . .
C10C C9C S7C 118.3(9) . .
C10C C9C H9C 120.8 . .
S7C C9C H9C 120.9 . .
C9C C10C S8C 118.0(9) . .
C9C C10C H10C 121.0 . .
S8C C10C H10C 121.0 . .
C1D S1D C3D 94.7(5) . .
C2D S2D C3D 94.4(6) . .
C5D S3D C4D 94.1(4) 2_554 .
C5D S4D C4D 93.6(4) . .
C2D C1D S1D 119.6(10) . .
C2D C1D H1D 120.1 . .
S1D C1D H1D 120.3 . .
C1D C2D S2D 117.1(10) . .
C1D C2D H2D 121.5 . .
S2D C2D H2D 121.3 . .
C4D C3D S1D 122.4(7) . .
C4D C3D S2D 123.5(8) . .
S1D C3D S2D 114.1(6) . .
C3D C4D S3D 121.8(7) . .
C3D C4D S4D 122.7(7) . .
S3D C4D S4D 115.5(5) . .
C5D C5D S4D 119.9(10) 2_554 .
C5D C5D S3D 116.9(10) 2_554 2_554
S4D C5D S3D 123.2(5) . 2_554
Cl1S C1S Cl2S 84(2) . .
Cl1S C1S H1S1 96.6 . .
Cl2S C1S H1S1 96.0 . .
Cl1S C1S H1S2 130.0 . .
Cl2S C1S H1S2 129.9 . .
H1S1 C1S H1S2 111.7 . .
C2S Cl3S C3S 42(5) . .
C2S Cl4S C3S 42(5) . .
Cl4S C2S Cl3S 91.8(16) . .
Cl4S C2S H2S1 115.9 . .
Cl3S C2S H2S1 115.6 . .
Cl4S C2S H2S2 110.7 . .
Cl3S C2S H2S2 111.1 . .
H2S1 C2S H2S2 110.5 . .
Cl3S C3S Cl4S 91.3(15) . .
Cl3S C3S H3S1 114.2 . .
Cl4S C3S H3S1 113.8 . .
Cl3S C3S H3S2 112.8 . .
Cl4S C3S H3S2 112.8 . .
H3S1 C3S H3S2 110.8 . .

loop_
_geom_bond_atom_site_label_1
_geom_bond_atom_site_label_2
_geom_bond_distance
_geom_bond_site_symmetry_2
Re1 S2 2.398(3) .
Re1 S1 2.402(4) .
Re1 Cl1 2.402(3) .
Re1 S4 2.422(3) .
Re1 S3 2.426(4) .
Re1 Re3 2.5905(6) .
Re1 Re2 2.5955(7) .
Re1 Re3 2.5987(8) 2
Re1 Re2 2.6008(7) 2
Re2 S2 2.387(3) .
Re2 Cl2 2.399(3) .
Re2 S1 2.406(3) .
Re2 S4 2.416(3) 2
Re2 S3 2.433(3) 2
Re2 Re3 2.5928(8) .
Re2 Re3 2.5942(6) 2
Re2 Re1 2.6008(7) 2
Re3 Cl3 2.388(3) .
Re3 S2 2.409(3) .
Re3 S1 2.406(3) 2
Re3 S4 2.424(3) 2
Re3 S3 2.425(3) .
Re3 Re2 2.5942(6) 2
Re3 Re1 2.5987(8) 2
S1 Re3 2.406(3) 2
S3 Re2 2.433(3) 2
S4 Re2 2.416(3) 2
S4 Re3 2.424(3) 2
S1A C1A 1.725(12) .
S1A C3A 1.743(10) .
S2A C2A 1.691(13) .
S2A C3A 1.757(10) .
S3A C5A 1.734(10) .
S3A C4A 1.773(10) .
S4A C6A 1.747(10) .
S4A C4A 1.756(10) .
S5A C5A 1.748(10) .
S5A C7A 1.752(9) .
S6A C6A 1.736(10) .
S6A C7A 1.765(9) .
S7A C9A 1.731(11) .
S7A C8A 1.741(9) .
S8A C8A 1.737(9) .
S8A C10A 1.746(12) .
C1A C2A 1.341(17) .
C1A H1A 0.9300 .
C2A H2A 0.9300 .
C3A C4A 1.356(14) .
C5A C6A 1.324(12) .
C7A C8A 1.367(14) .
C9A C10A 1.284(15) .
C9A H9A 0.9300 .
C10A H10A 0.9300 .
S1B C1B 1.740(13) .
S1B C3B 1.761(9) .
S2B C2B 1.736(12) .
S2B C3B 1.743(9) .
S3B C5B 1.727(10) .
S3B C4B 1.773(9) .
S4B C6B 1.735(10) .
S4B C4B 1.749(9) .
S5B C5B 1.736(10) .
S5B C7B 1.772(10) .
S6B C6B 1.732(10) .
S6B C7B 1.766(10) .
S7B C9B 1.709(13) .
S7B C8B 1.756(10) .
S8B C10B 1.743(13) .
S8B C8B 1.747(10) .
C1B C2B 1.321(16) .
C1B H1B 0.9300 .
C2B H2B 0.9300 .
C3B C4B 1.352(14) .
C5B C6B 1.358(12) .
C7B C8B 1.337(14) .
C9B C10B 1.333(18) .
C9B H9B 0.9300 .
C10B H10B 0.9300 .
S1C C1C 1.718(13) .
S1C C3C 1.753(9) .
S2C C2C 1.736(12) .
S2C C3C 1.754(10) .
S3C C5C 1.747(10) .
S3C C4C 1.760(10) .
S4C C6C 1.732(10) .
S4C C4C 1.767(10) .
S5C C5C 1.722(9) .
S5C C7C 1.763(9) .
S6C C6C 1.733(9) .
S6C C7C 1.768(9) .
S7C C9C 1.724(12) .
S7C C8C 1.737(10) .
S8C C8C 1.748(9) .
S8C C10C 1.751(12) .
C1C C2C 1.302(16) .
C1C H1C 0.9300 .
C2C H2C 0.9300 .
C3C C4C 1.338(14) .
C5C C6C 1.352(12) .
C7C C8C 1.354(14) .
C9C C10C 1.296(16) .
C9C H9C 0.9300 .
C10C H10C 0.9300 .
S1D C1D 1.690(12) .
S1D C3D 1.745(10) .
S2D C2D 1.720(13) .
S2D C3D 1.765(10) .
S3D C5D 1.754(10) 2_554
S3D C4D 1.766(9) .
S4D C5D 1.728(9) .
S4D C4D 1.774(9) .
C1D C2D 1.323(17) .
C1D H1D 0.9300 .
C2D H2D 0.9300 .
C3D C4D 1.336(14) .
C5D C5D 1.337(17) 2_554
C5D S3D 1.754(10) 2_554
Cl1S C1S 2.03(4) .
Cl2S C1S 2.03(4) .
C1S H1S1 0.9700 .
C1S H1S2 0.9700 .
Cl3S C2S 1.87(2) .
Cl3S C3S 1.88(2) .
Cl4S C2S 1.88(2) .
Cl4S C3S 1.89(2) .
C2S H2S1 0.9700 .
C2S H2S2 0.9700 .
C3S H3S1 0.9700 .
C3S H3S2 0.9700 .
